data_4305429
loop_
_publ_author_name
'Junhua Jia'
'Alexander J. Blake'
'Neil R. Champness'
'Peter Hubberstey'
'Claire Wilson'
'Martin Schr\"oder'

_publ_section_title
;
Multi-Dimensional Transition-Metal Coordination Polymers of
4,4'-Bipyridine-N,N'-dioxide: 1D Chains and 2D Sheets
;
_journal_name_full 'Inorganic Chemistry'
_journal_page_first 8652
_journal_page_last 8664
_journal_paper_doi 10.1021/ic800422g
_journal_volume 47
_journal_year 2008
_chemical_formula_moiety 'C40 H32 CU N8 O8, 2(P F6)'
_chemical_formula_sum 'C40 H32 Cu F12 N8 O8 P2'
_chemical_formula_weight 1106.22
_chemical_name_systematic
; 
 ? 
;
_space_group_IT_number 2
_symmetry_cell_setting triclinic
_symmetry_space_group_name_Hall '-P 1'
_symmetry_space_group_name_H-M 'P -1'
_atom_sites_solution_hydrogens geom
_atom_sites_solution_primary heavy
_atom_sites_solution_secondary difmap
_audit_creation_method 'enCIFer editing of SHELXL97 CIF output'
_cell_angle_alpha 62.571(2)
_cell_angle_beta 76.607(2)
_cell_angle_gamma 76.515(2)
_cell_formula_units_Z 1
_cell_length_a 8.719(1)
_cell_length_b 11.616(2)
_cell_length_c 12.137(2)
_cell_measurement_reflns_used 2552
_cell_measurement_temperature 150(2)
_cell_measurement_theta_max 27.24
_cell_measurement_theta_min 2.43
_cell_volume 1049.9(3)
_computing_cell_refinement 'Bruker SAINT version 6.36A (Bruker, 2000)'
_computing_data_collection 'Bruker SMART version 5.625 (Bruker, 2001)'
_computing_data_reduction 'Bruker SAINT; SHELXTL (Sheldrick, 2008)'
_computing_publication_material 'enCIFer(Allen et al.,2004);PLATON(Spek,2003)'
_computing_structure_refinement 'SHELXL97 (Sheldrick, 2008)'
_computing_structure_solution 'SHELXS97 (Sheldrick, 2008)'
_diffrn_ambient_temperature 150(2)
_diffrn_measured_fraction_theta_full 0.968
_diffrn_measured_fraction_theta_max 0.968
_diffrn_measurement_device_type 'Bruker SMART APEX CCD area detector'
_diffrn_measurement_method \w
_diffrn_radiation_monochromator graphite
_diffrn_radiation_source 'normal-focus sealed tube'
_diffrn_radiation_type MoK\a
_diffrn_radiation_wavelength 0.71073
_diffrn_reflns_av_R_equivalents 0.022
_diffrn_reflns_av_sigmaI/netI 0.039
_diffrn_reflns_limit_h_max 11
_diffrn_reflns_limit_h_min -11
_diffrn_reflns_limit_k_max 15
_diffrn_reflns_limit_k_min -15
_diffrn_reflns_limit_l_max 15
_diffrn_reflns_limit_l_min -15
_diffrn_reflns_number 8710
_diffrn_reflns_theta_full 27.50
_diffrn_reflns_theta_max 27.50
_diffrn_reflns_theta_min 2.43
_diffrn_standards_decay_% 0
_diffrn_standards_number 0
_exptl_absorpt_coefficient_mu 0.716
_exptl_absorpt_correction_T_max 1.000
_exptl_absorpt_correction_T_min 0.735
_exptl_absorpt_correction_type multi-scan
_exptl_absorpt_process_details '(SADABS version 2.10; Sheldrick, 2003)'
_exptl_crystal_colour YELLOW
_exptl_crystal_density_diffrn 1.750
_exptl_crystal_density_method 'not measured'
_exptl_crystal_description TABLET
_exptl_crystal_F_000 559
_exptl_crystal_size_max 0.232
_exptl_crystal_size_mid 0.130
_exptl_crystal_size_min 0.028
_refine_diff_density_max 0.56
_refine_diff_density_min -0.30
_refine_diff_density_rms 0.07
_refine_ls_extinction_method none
_refine_ls_goodness_of_fit_ref 1.02
_refine_ls_hydrogen_treatment constr
_refine_ls_matrix_type full
_refine_ls_number_parameters 322
_refine_ls_number_reflns 4665
_refine_ls_number_restraints 0
_refine_ls_restrained_S_all 1.02
_refine_ls_R_factor_all 0.0619
_refine_ls_R_factor_gt 0.0464
_refine_ls_shift/su_max 0.001
_refine_ls_shift/su_mean 0.000
_refine_ls_structure_factor_coef Fsqd
_refine_ls_weighting_details 'calc w=1/[\s^2^(Fo^2^)+(0.056P)^2^+0.813P] where P=(Fo^2^+2Fc^2^)/3'
_refine_ls_weighting_scheme calc
_refine_ls_wR_factor_gt 0.108
_refine_ls_wR_factor_ref 0.115
_reflns_number_gt 3784
_reflns_number_total 4665
_reflns_threshold_expression >2\s(I)
_cod_data_source_file ic800422g-file001_07.cif
_cod_data_source_block compound_7_nopfcu
_cod_depositor_comments
;
The following automatic conversions were performed:
'_symmetry_cell_setting' value 'Triclinic' changed to 'triclinic'
according to '/home/saulius/struct/CIF-dictionaries/cif_core.dic'
dictionary named 'cif_core.dic' version 2.4.1 from
2010-06-29.

'_exptl_absorpt_correction_type' value 'MULTI-SCAN' changed
to 'multi-scan' according to
'/home/saulius/struct/CIF-dictionaries/cif_core.dic' dictionary named
'cif_core.dic' version 2.4.1 from 2010-06-29.

Automatic conversion script
Id: cif_fix_enum 1527 2010-12-29 10:47:43Z saulius 
;
_cod_original_cell_volume 1049.9(4)
_cod_database_code 4305429

loop_
_symmetry_equiv_pos_as_xyz
'x, y, z'
'-x, -y, -z'

loop_
_atom_site_label
_atom_site_type_symbol
_atom_site_fract_x
_atom_site_fract_y
_atom_site_fract_z
_atom_site_U_iso_or_equiv
_atom_site_adp_type
_atom_site_occupancy
_atom_site_symmetry_multiplicity
_atom_site_calc_flag
_atom_site_refinement_flags
_atom_site_disorder_assembly
_atom_site_disorder_group
Cu1 Cu 0.5000 0.5000 0.0000 0.01995(13) Uani 1 2 d S . .
O1 O 0.2759(2) 0.52164(17) -0.09040(17) 0.0282(4) Uani 1 1 d . . .
O2 O -0.3868(3) -0.1373(2) 0.1311(3) 0.0519(7) Uani 1 1 d . . .
O3 O 0.6562(2) 0.50896(18) -0.14741(16) 0.0259(4) Uani 1 1 d . . .
O4 O 0.5236(2) 0.30553(16) 0.06059(15) 0.0266(4) Uani 1 1 d . . .
N1 N 0.1822(3) 0.4340(2) -0.06025(19) 0.0232(4) Uani 1 1 d . . .
N2 N -0.2957(3) -0.0496(2) 0.0994(2) 0.0350(6) Uani 1 1 d . . .
N3 N 0.6154(2) 0.5013(2) -0.24346(19) 0.0218(4) Uani 1 1 d . . .
N4 N 0.5188(3) 0.22182(19) 0.18159(19) 0.0235(5) Uani 1 1 d . . .
C1 C 0.1418(3) 0.3520(2) 0.0616(2) 0.0251(5) Uani 1 1 d . . .
H1A H 0.1774 0.3594 0.1243 0.030 Uiso 1 1 calc R . .
C2 C 0.0486(3) 0.2583(3) 0.0927(2) 0.0262(5) Uani 1 1 d . . .
H2A H 0.0226 0.2024 0.1768 0.031 Uiso 1 1 calc R . .
C3 C -0.0084(3) 0.2445(2) 0.0016(2) 0.0241(5) Uani 1 1 d . . .
C4 C 0.0312(3) 0.3347(3) -0.1225(2) 0.0268(6) Uani 1 1 d . . .
H4A H -0.0072 0.3320 -0.1866 0.032 Uiso 1 1 calc R . .
C5 C 0.1257(3) 0.4270(2) -0.1513(2) 0.0264(6) Uani 1 1 d . . .
H5A H 0.1511 0.4854 -0.2346 0.032 Uiso 1 1 calc R . .
C6 C -0.2078(3) -0.0587(3) 0.1820(3) 0.0353(7) Uani 1 1 d . . .
H6A H -0.2111 -0.1295 0.2608 0.042 Uiso 1 1 calc R . .
C7 C -0.1136(3) 0.0342(3) 0.1521(3) 0.0297(6) Uani 1 1 d . . .
H7A H -0.0541 0.0253 0.2108 0.036 Uiso 1 1 calc R . .
C8 C -0.1059(3) 0.1420(2) 0.0347(3) 0.0256(5) Uani 1 1 d . . .
C9 C -0.1956(3) 0.1469(3) -0.0488(3) 0.0297(6) Uani 1 1 d . . .
H9A H -0.1922 0.2157 -0.1288 0.036 Uiso 1 1 calc R . .
C10 C -0.2887(3) 0.0528(3) -0.0161(3) 0.0343(6) Uani 1 1 d . . .
H10A H -0.3479 0.0591 -0.0738 0.041 Uiso 1 1 calc R . .
C11 C 0.5352(3) 0.4067(2) -0.2251(2) 0.0242(5) Uani 1 1 d . . .
H11A H 0.5100 0.3429 -0.1444 0.029 Uiso 1 1 calc R . .
C12 C 0.4906(3) 0.4041(2) -0.3244(2) 0.0251(5) Uani 1 1 d . . .
H12A H 0.4354 0.3382 -0.3108 0.030 Uiso 1 1 calc R . .
C13 C 0.5269(3) 0.4992(2) -0.4462(2) 0.0232(5) Uani 1 1 d . . .
C14 C 0.6173(4) 0.5906(3) -0.4609(2) 0.0341(7) Uani 1 1 d . . .
H14A H 0.6485 0.6531 -0.5410 0.041 Uiso 1 1 calc R . .
C15 C 0.6609(3) 0.5903(3) -0.3596(2) 0.0311(6) Uani 1 1 d . . .
H15A H 0.7221 0.6517 -0.3711 0.037 Uiso 1 1 calc R . .
C16 C 0.4238(3) 0.1286(3) 0.2294(2) 0.0294(6) Uani 1 1 d . . .
H16A H 0.3638 0.1236 0.1780 0.035 Uiso 1 1 calc R . .
C17 C 0.4149(3) 0.0407(3) 0.3541(3) 0.0316(6) Uani 1 1 d . . .
H17A H 0.3480 -0.0227 0.3864 0.038 Uiso 1 1 calc R . .
C18 C 0.5051(3) 0.0456(2) 0.4325(2) 0.0249(5) Uani 1 1 d . . .
C19 C 0.6067(4) 0.1390(3) 0.3774(3) 0.0307(6) Uani 1 1 d . . .
H19A H 0.6724 0.1431 0.4255 0.037 Uiso 1 1 calc R . .
C20 C 0.6123(3) 0.2261(3) 0.2528(2) 0.0296(6) Uani 1 1 d . . .
H20A H 0.6813 0.2882 0.2177 0.036 Uiso 1 1 calc R . .
P1 P 0.94200(10) 0.23734(8) 0.51662(8) 0.0376(2) Uani 1 1 d . . .
F1 F 1.1238(2) 0.1928(2) 0.5384(2) 0.0656(7) Uani 1 1 d . . .
F2 F 0.7600(3) 0.2804(2) 0.4958(3) 0.0713(7) Uani 1 1 d . . .
F3 F 0.9007(3) 0.2611(3) 0.6396(2) 0.0776(7) Uani 1 1 d . . .
F4 F 0.9697(3) 0.3851(2) 0.4366(2) 0.0798(8) Uani 1 1 d . . .
F5 F 0.9830(4) 0.2145(3) 0.3951(3) 0.1025(11) Uani 1 1 d . . .
F6 F 0.9120(3) 0.0902(2) 0.6002(3) 0.0764(8) Uani 1 1 d . . .

loop_
_atom_site_aniso_label
_atom_site_aniso_U_11
_atom_site_aniso_U_22
_atom_site_aniso_U_33
_atom_site_aniso_U_23
_atom_site_aniso_U_13
_atom_site_aniso_U_12
Cu1 0.0265(2) 0.0167(2) 0.0144(2) -0.00338(16) -0.00347(16) -0.00580(17)
O1 0.0318(10) 0.0205(9) 0.0315(10) -0.0046(8) -0.0102(8) -0.0113(8)
O2 0.0391(12) 0.0278(11) 0.0797(18) -0.0049(11) -0.0186(12) -0.0182(10)
O3 0.0299(10) 0.0335(10) 0.0179(8) -0.0108(8) -0.0041(7) -0.0111(8)
O4 0.0410(11) 0.0178(9) 0.0154(8) -0.0014(7) -0.0054(7) -0.0052(8)
N1 0.0254(11) 0.0177(10) 0.0248(11) -0.0053(8) -0.0071(9) -0.0048(8)
N2 0.0256(12) 0.0227(12) 0.0517(16) -0.0093(11) -0.0082(11) -0.0069(10)
N3 0.0243(11) 0.0246(11) 0.0179(10) -0.0090(8) -0.0038(8) -0.0056(9)
N4 0.0308(12) 0.0168(10) 0.0174(10) -0.0017(8) -0.0057(8) -0.0034(9)
C1 0.0282(13) 0.0253(13) 0.0217(12) -0.0082(10) -0.0063(10) -0.0052(11)
C2 0.0265(13) 0.0257(13) 0.0225(12) -0.0057(10) -0.0024(10) -0.0080(11)
C3 0.0218(12) 0.0219(12) 0.0267(13) -0.0081(10) -0.0049(10) -0.0033(10)
C4 0.0279(13) 0.0252(13) 0.0276(13) -0.0081(11) -0.0095(11) -0.0060(11)
C5 0.0295(14) 0.0224(13) 0.0227(12) -0.0027(10) -0.0085(10) -0.0059(11)
C6 0.0310(15) 0.0255(14) 0.0399(16) -0.0041(12) -0.0066(13) -0.0070(12)
C7 0.0262(13) 0.0256(13) 0.0333(15) -0.0071(11) -0.0065(11) -0.0059(11)
C8 0.0207(12) 0.0214(12) 0.0328(14) -0.0095(11) -0.0051(10) -0.0029(10)
C9 0.0257(13) 0.0236(13) 0.0367(15) -0.0073(11) -0.0093(11) -0.0052(11)
C10 0.0297(14) 0.0284(14) 0.0456(17) -0.0129(13) -0.0121(13) -0.0056(12)
C11 0.0315(14) 0.0204(12) 0.0181(12) -0.0047(10) -0.0034(10) -0.0072(10)
C12 0.0339(14) 0.0207(12) 0.0218(12) -0.0075(10) -0.0046(10) -0.0088(11)
C13 0.0284(13) 0.0237(13) 0.0183(12) -0.0087(10) -0.0040(10) -0.0049(10)
C14 0.0486(18) 0.0368(16) 0.0178(12) -0.0066(11) 0.0004(12) -0.0238(14)
C15 0.0382(15) 0.0372(15) 0.0208(13) -0.0091(11) 0.0008(11) -0.0230(13)
C16 0.0326(14) 0.0279(14) 0.0244(13) -0.0025(11) -0.0108(11) -0.0106(12)
C17 0.0343(15) 0.0267(14) 0.0280(14) 0.0006(11) -0.0107(11) -0.0143(12)
C18 0.0264(13) 0.0200(12) 0.0231(13) -0.0025(10) -0.0068(10) -0.0051(10)
C19 0.0406(16) 0.0258(14) 0.0251(13) -0.0035(11) -0.0115(12) -0.0133(12)
C20 0.0371(15) 0.0221(13) 0.0263(13) -0.0023(11) -0.0072(11) -0.0134(11)
P1 0.0327(4) 0.0438(5) 0.0371(4) -0.0145(4) -0.0108(3) -0.0077(4)
F1 0.0356(11) 0.0729(15) 0.0570(13) 0.0045(11) -0.0131(9) -0.0151(10)
F2 0.0420(12) 0.0884(17) 0.116(2) -0.0694(16) -0.0376(13) 0.0117(11)
F3 0.0886(19) 0.104(2) 0.0582(14) -0.0479(15) -0.0169(13) -0.0124(16)
F4 0.0850(18) 0.0536(14) 0.0774(17) 0.0077(12) -0.0394(14) -0.0183(13)
F5 0.107(2) 0.141(3) 0.0673(17) -0.0719(18) -0.0346(16) 0.0487(19)
F6 0.0657(15) 0.0547(14) 0.104(2) -0.0168(13) -0.0217(14) -0.0290(12)

loop_
_atom_type_symbol
_atom_type_description
_atom_type_scat_dispersion_real
_atom_type_scat_dispersion_imag
_atom_type_scat_source
C C 0.0033 0.0016 'International Tables Vol C Tables 4.2.6.8 and 6.1.1.4'
H H 0.0000 0.0000 'International Tables Vol C Tables 4.2.6.8 and 6.1.1.4'
Cu Cu 0.3201 1.2651 'International Tables Vol C Tables 4.2.6.8 and 6.1.1.4'
F F 0.0171 0.0103 'International Tables Vol C Tables 4.2.6.8 and 6.1.1.4'
N N 0.0061 0.0033 'International Tables Vol C Tables 4.2.6.8 and 6.1.1.4'
O O 0.0106 0.0060 'International Tables Vol C Tables 4.2.6.8 and 6.1.1.4'
P P 0.1023 0.0942 'International Tables Vol C Tables 4.2.6.8 and 6.1.1.4'

loop_
_geom_angle_atom_site_label_1
_geom_angle_atom_site_label_2
_geom_angle_atom_site_label_3
_geom_angle
_geom_angle_site_symmetry_1
_geom_angle_site_symmetry_3
_geom_angle_publ_flag
O1 Cu1 O3 95.40(7) . . ?
O1 Cu1 O4 88.72(7) . . ?
O3 Cu1 O4 89.11(7) . . ?
N1 O1 Cu1 128.70(14) . . ?
N3 O3 Cu1 121.03(14) . . ?
N4 O4 Cu1 122.85(15) . . ?
O1 N1 C5 119.8(2) . . ?
O1 N1 C1 120.2(2) . . ?
C5 N1 C1 120.0(2) . . ?
O2 N2 C6 120.1(2) . . ?
O2 N2 C10 120.8(3) . . ?
C6 N2 C10 119.1(2) . . ?
O3 N3 C15 117.4(2) . . ?
O3 N3 C11 121.6(2) . . ?
C15 N3 C11 121.0(2) . . ?
O4 N4 C20 120.8(2) . . ?
O4 N4 C16 118.6(2) . . ?
C20 N4 C16 120.5(2) . . ?
N1 C1 C2 120.2(2) . . ?
N1 C1 H1A 119.9 . . ?
C2 C1 H1A 119.9 . . ?
C1 C2 C3 121.8(2) . . ?
C1 C2 H2A 119.1 . . ?
C3 C2 H2A 119.1 . . ?
C2 C3 C4 115.9(2) . . ?
C2 C3 C8 121.8(2) . . ?
C4 C3 C8 122.3(2) . . ?
C5 C4 C3 121.2(2) . . ?
C5 C4 H4A 119.4 . . ?
C3 C4 H4A 119.4 . . ?
N1 C5 C4 120.8(2) . . ?
N1 C5 H5A 119.6 . . ?
C4 C5 H5A 119.6 . . ?
N2 C6 C7 121.4(3) . . ?
N2 C6 H6A 119.3 . . ?
C7 C6 H6A 119.3 . . ?
C6 C7 C8 120.9(3) . . ?
C6 C7 H7A 119.6 . . ?
C8 C7 H7A 119.6 . . ?
C9 C8 C7 116.1(2) . . ?
C9 C8 C3 122.0(2) . . ?
C7 C8 C3 121.9(2) . . ?
C10 C9 C8 121.6(3) . . ?
C10 C9 H9A 119.2 . . ?
C8 C9 H9A 119.2 . . ?
N2 C10 C9 120.9(3) . . ?
N2 C10 H10A 119.5 . . ?
C9 C10 H10A 119.5 . . ?
N3 C11 C12 120.2(2) . . ?
N3 C11 H11A 119.9 . . ?
C12 C11 H11A 119.9 . . ?
C11 C12 C13 120.8(2) . . ?
C11 C12 H12A 119.6 . . ?
C13 C12 H12A 119.6 . . ?
C14 C13 C12 116.7(2) . . ?
C14 C13 C13 122.0(3) . 2_664 ?
C12 C13 C13 121.2(3) . 2_664 ?
C15 C14 C13 121.0(2) . . ?
C15 C14 H14A 119.5 . . ?
C13 C14 H14A 119.5 . . ?
N3 C15 C14 120.1(2) . . ?
N3 C15 H15A 120.0 . . ?
C14 C15 H15A 120.0 . . ?
N4 C16 C17 120.3(2) . . ?
N4 C16 H16A 119.8 . . ?
C17 C16 H16A 119.8 . . ?
C16 C17 C18 120.8(2) . . ?
C16 C17 H17A 119.6 . . ?
C18 C17 H17A 119.6 . . ?
C19 C18 C17 116.6(2) . . ?
C19 C18 C18 121.5(3) . 2_656 ?
C17 C18 C18 121.9(3) . 2_656 ?
C20 C19 C18 121.2(3) . . ?
C20 C19 H19A 119.4 . . ?
C18 C19 H19A 119.4 . . ?
N4 C20 C19 120.4(2) . . ?
N4 C20 H20A 119.8 . . ?
C19 C20 H20A 119.8 . . ?
F5 P1 F4 90.47(18) . . ?
F5 P1 F6 91.18(17) . . ?
F4 P1 F6 178.32(16) . . ?
F5 P1 F3 179.75(19) . . ?
F4 P1 F3 89.29(15) . . ?
F6 P1 F3 89.06(15) . . ?
F5 P1 F2 89.43(15) . . ?
F4 P1 F2 89.26(14) . . ?
F6 P1 F2 90.42(14) . . ?
F3 P1 F2 90.62(14) . . ?
F5 P1 F1 90.64(15) . . ?
F4 P1 F1 91.31(13) . . ?
F6 P1 F1 89.01(13) . . ?
F3 P1 F1 89.32(14) . . ?
F2 P1 F1 179.43(15) . . ?

loop_
_geom_bond_atom_site_label_1
_geom_bond_atom_site_label_2
_geom_bond_distance
_geom_bond_site_symmetry_2
_geom_bond_publ_flag
Cu1 O1 2.3657(18) . ?
Cu1 O3 1.9577(17) . ?
Cu1 O4 2.0022(17) . ?
O1 N1 1.320(3) . ?
O2 N2 1.301(3) . ?
O3 N3 1.340(3) . ?
O4 N4 1.334(2) . ?
N1 C5 1.351(3) . ?
N1 C1 1.355(3) . ?
N2 C6 1.350(4) . ?
N2 C10 1.356(4) . ?
N3 C15 1.343(3) . ?
N3 C11 1.343(3) . ?
N4 C20 1.341(3) . ?
N4 C16 1.346(3) . ?
C1 C2 1.372(4) . ?
C1 H1A 0.9300 . ?
C2 C3 1.396(4) . ?
C2 H2A 0.9300 . ?
C3 C4 1.400(4) . ?
C3 C8 1.475(3) . ?
C4 C5 1.372(4) . ?
C4 H4A 0.9300 . ?
C5 H5A 0.9300 . ?
C6 C7 1.374(4) . ?
C6 H6A 0.9300 . ?
C7 C8 1.398(4) . ?
C7 H7A 0.9300 . ?
C8 C9 1.392(4) . ?
C9 C10 1.370(4) . ?
C9 H9A 0.9300 . ?
C10 H10A 0.9300 . ?
C11 C12 1.364(4) . ?
C11 H11A 0.9300 . ?
C12 C13 1.395(3) . ?
C12 H12A 0.9300 . ?
C13 C14 1.389(4) . ?
C13 C13 1.479(5) 2_664 ?
C14 C15 1.367(4) . ?
C14 H14A 0.9300 . ?
C15 H15A 0.9300 . ?
C16 C17 1.378(4) . ?
C16 H16A 0.9300 . ?
C17 C18 1.394(4) . ?
C17 H17A 0.9300 . ?
C18 C19 1.384(4) . ?
C18 C18 1.480(5) 2_656 ?
C19 C20 1.376(4) . ?
C19 H19A 0.9300 . ?
C20 H20A 0.9300 . ?
P1 F5 1.563(2) . ?
P1 F4 1.580(2) . ?
P1 F6 1.583(2) . ?
P1 F3 1.587(2) . ?
P1 F2 1.591(2) . ?
P1 F1 1.593(2) . ?
